data_9003426
loop_
_publ_author_name
'Thompson, R. M.'
'Downs, R. T.'

_publ_section_title
;Model pyroxenes II: Structural variation as a function of tetrahedral
 rotation model orthopx with O3A-O3A-O3A angle = 180, O3B-O3B-O3B angle = 180,
 and model oxygen radius = 1 Note: Atoms Mg, Si, and O are assigned to atomic
 positions for convenience
;
_journal_name_full 'American Mineralogist'
_journal_page_first 614
_journal_page_last 628
_journal_volume 89
_journal_year 2004
_chemical_formula_sum 'Mg O3 Si'
_chemical_name_mineral Pyroxene-ideal
_space_group_IT_number 61
_symmetry_space_group_name_Hall '-P 2ac 2ab'
_symmetry_space_group_name_H-M 'P b c a'
_cell_angle_alpha 90
_cell_angle_beta 90
_cell_angle_gamma 90
_cell_formula_units_Z 16
_cell_length_a 14.074
_cell_length_b 6.928
_cell_length_c 4
_cell_volume 390.019
_database_code_amcsd 0003515
_exptl_crystal_density_diffrn 6.839
_cod_original_formula_sum 'Mg Si O3'
_cod_database_code 9003426

loop_
_space_group_symop_operation_xyz
x,y,z
x,1/2-y,1/2+z
-x,1/2+y,1/2-z
1/2-x,1/2+y,z
1/2+x,1/2-y,-z
1/2+x,y,1/2-z
1/2-x,-y,1/2+z
-x,-y,-z

loop_
_atom_site_label
_atom_site_fract_x
_atom_site_fract_y
_atom_site_fract_z
Mg1 0.37500 0.66667 0.91667
Mg2 0.37500 0.50000 0.41667
SiA 0.27900 0.33333 0.08333
SiB 0.47100 0.33333 0.75000
O1A 0.19200 0.33333 0.08333
O2A 0.30800 0.50000 0.08333
O3A 0.30800 0.25000 0.83333
O1B 0.55800 0.33333 0.75000
O2B 0.44200 0.50000 0.75000
O3B 0.44200 0.25000 0.50000

loop_
_cod_changelog_entry_id
_cod_changelog_entry_author
_cod_changelog_entry_date
_cod_changelog_entry_text
1
;cod-tools version 3.10.1
Id: cif_fix_AMCSD_atom_labels 10224 2024-08-07 11:09:31Z saulius
;
2024-08-07T19:38:58+03:00
;Changed the following '_atom_site_label' values:
the first duplicated label 'Mg'  converted to 'Mg1'
duplicated label 'Mg' at index 1 converted to 'Mg2'
;

loop_
_cod_related_entry_id
_cod_related_entry_database
_cod_related_entry_code
1 AMCSD 0003515
